data_1521542
loop_
_publ_author_name
'le Meins, J.M.'
'Crosnier-Lopez, M.P.'
'Hemon-Ribaud, A.'
'Courbion, G.'

_publ_section_title
;
 Phase transitions in the Na3 M2 (P O4)2 F3 family (M = Al(3+), V(3+),
 Cr(3+), Fe(3+), Ga(3+)) : synthesis, thermal, structural and magnetic
 studies
;
_journal_name_full 'Journal of Solid State Chemistry'
_journal_page_first 260
_journal_page_last 277
_journal_volume 148
_journal_year 1999
_chemical_formula_sum 'Al2 F3 Na3.296 O8 P2'
_chemical_name_systematic 'Na3.296 Al2 (P O4)2 F3'
_space_group_IT_number 135
_symmetry_space_group_name_Hall '-P 4c 2ab'
_symmetry_space_group_name_H-M 'P 42/m b c'
_cell_angle_alpha 90
_cell_angle_beta 90
_cell_angle_gamma 90
_cell_formula_units_Z 8
_cell_length_a 12.382
_cell_length_b 12.382
_cell_length_c 10.387
_cell_volume 1592.472
_citation_journal_id_ASTM JSSCBI
_cod_data_source_file leMeins_JSSCBI_1999_388.cif
_cod_data_source_block Al2F3Na3.296O8P2
_cod_database_code 1521542

loop_
_symmetry_equiv_pos_as_xyz
x,y,z
-y,x,z+1/2
-x,-y,z
y,-x,z+1/2
x+1/2,-y+1/2,-z
y+1/2,x+1/2,-z+1/2
-x+1/2,y+1/2,-z
-y+1/2,-x+1/2,-z+1/2
-x,-y,-z
y,-x,-z-1/2
x,y,-z
-y,x,-z-1/2
-x-1/2,y-1/2,z
-y-1/2,-x-1/2,z-1/2
x-1/2,-y-1/2,z
y-1/2,x-1/2,z-1/2

loop_
_atom_site_label
_atom_site_type_symbol
_atom_site_fract_x
_atom_site_fract_y
_atom_site_fract_z
_atom_site_occupancy
_atom_site_U_iso_or_equiv
Na3 Na+1 0.1348 0.3288 0 0.186 0.0
P2 P+5 0 0.5 0.25 1 0.0
O2 O-2 0.5956 0.0008 0.3369 1 0.0
Na1 Na+1 0.3733 0.5961 0 0.63 0.0
F2 F-1 -0.0033 0.2451 0.3545 1 0.0
Na2 Na+1 0.1302 0.5984 0 0.666 0.0
Na8 Na+1 0.3417 0.6264 0 0.36 0.0
Na4 Na+1 0.3406 0.3761 0 0.434 0.0
P3 P+5 0.24807 0.74807 0.25 1 0.0
Na6 Na+1 0.1095 0.5075 0 0.102 0.0
Na5 Na+1 0.3925 0.5055 0 0.444 0.0
O3 O-2 0.25 0.3488 0.3358 1 0.0
Na7 Na+1 0.2513 0.3579 0 0.474 0.0
F1 F-1 0.0023 0.2548 0 1 0.0
O1 O-2 0.1022 0.0023 0.3405 1 0.0
O4 O-2 0.7564 0.349 0.3415 1 0.0
P1 P+5 0 0 0.25 1 0.0
Al1 Al+3 0.0001 0.2489 0.1793 1 0.0
